data_1505545
loop_
_publ_author_name
'Ko, Changhong'
'Hsung, Richard P.'
'Al-Rashid, Ziyad F'
'Feltenberger, John B.'
'Lu, Ting'
'Yang, Jin-Haek'
'Wei, Yonggang'
'Zificsak, Craig A.'

_publ_section_title
;
 A stereoselective intramolecular halo-etherification of chiral enamides
 in the synthesis of halogenated cyclic ethers.
;
_journal_issue 22
_journal_name_full 'Organic letters'
_journal_page_first 4459
_journal_page_last 4462
_journal_paper_doi 10.1021/ol701768n
_journal_volume 9
_journal_year 2007
_chemical_absolute_configuration rmad
_chemical_formula_moiety 'C13 H14 Br N O3'
_chemical_formula_sum 'C13 H14 Br N O3'
_chemical_formula_weight 312.16
_chemical_name_common 07112a
_chemical_name_systematic
; 
 ? 
;
_space_group_IT_number 5
_symmetry_cell_setting monoclinic
_symmetry_space_group_name_Hall 'C 2y'
_symmetry_space_group_name_H-M 'C 1 2 1'
_atom_sites_solution_hydrogens geom
_atom_sites_solution_primary direct
_atom_sites_solution_secondary difmap
_audit_creation_method SHELXL-97
_cell_angle_alpha 90.00
_cell_angle_beta 115.333(2)
_cell_angle_gamma 90.00
_cell_formula_units_Z 4
_cell_length_a 20.682(4)
_cell_length_b 5.9165(10)
_cell_length_c 11.670(2)
_cell_measurement_reflns_used 1656
_cell_measurement_temperature 173(2)
_cell_measurement_theta_max 26.67
_cell_measurement_theta_min 3.48
_cell_volume 1290.7(4)
_computing_cell_refinement 'Bruker SMART'
_computing_data_collection 'Bruker SMART'
_computing_data_reduction 'Bruker SAINT'
_computing_molecular_graphics 'Bruker SHELXTL'
_computing_publication_material 'Bruker SHELXTL'
_computing_structure_refinement 'Bruker SHELXTL'
_computing_structure_solution SIR-2002
_diffrn_ambient_temperature 173(2)
_diffrn_measured_fraction_theta_full 0.986
_diffrn_measured_fraction_theta_max 0.986
_diffrn_measurement_device_type 'CCD area detector'
_diffrn_measurement_method 'phi and omega scans'
_diffrn_radiation_monochromator graphite
_diffrn_radiation_source 'sealed tube'
_diffrn_radiation_type MoK\a
_diffrn_radiation_wavelength 0.71073
_diffrn_reflns_av_R_equivalents 0.0338
_diffrn_reflns_av_sigmaI/netI 0.0645
_diffrn_reflns_limit_h_max 23
_diffrn_reflns_limit_h_min -26
_diffrn_reflns_limit_k_max 7
_diffrn_reflns_limit_k_min -7
_diffrn_reflns_limit_l_max 14
_diffrn_reflns_limit_l_min 0
_diffrn_reflns_number 6044
_diffrn_reflns_theta_full 27.06
_diffrn_reflns_theta_max 27.06
_diffrn_reflns_theta_min 1.93
_exptl_absorpt_coefficient_mu 3.185
_exptl_absorpt_correction_T_max 0.6823
_exptl_absorpt_correction_T_min 0.3283
_exptl_absorpt_correction_type multi-scan
_exptl_absorpt_process_details 'SADABS (G. Sheldrick, 2003)'
_exptl_crystal_colour Colorless
_exptl_crystal_density_diffrn 1.607
_exptl_crystal_density_method 'not measured'
_exptl_crystal_description Needle
_exptl_crystal_F_000 632
_exptl_crystal_size_max 0.45
_exptl_crystal_size_mid 0.15
_exptl_crystal_size_min 0.13
_refine_diff_density_max 0.794
_refine_diff_density_min -0.486
_refine_diff_density_rms 0.077
_refine_ls_abs_structure_details 'Flack H D (1983), Acta Cryst. A39, 876-881'
_refine_ls_abs_structure_Flack 0.021(11)
_refine_ls_extinction_method none
_refine_ls_goodness_of_fit_ref 0.977
_refine_ls_hydrogen_treatment constr
_refine_ls_matrix_type full
_refine_ls_number_parameters 163
_refine_ls_number_reflns 2744
_refine_ls_number_restraints 1
_refine_ls_restrained_S_all 0.977
_refine_ls_R_factor_all 0.0455
_refine_ls_R_factor_gt 0.0352
_refine_ls_shift/su_max 0.002
_refine_ls_shift/su_mean 0.000
_refine_ls_structure_factor_coef Fsqd
_refine_ls_weighting_details 'calc w=1/[\s^2^(Fo^2^)+(0.0340P)^2^+0.0000P] where P=(Fo^2^+2Fc^2^)/3'
_refine_ls_weighting_scheme calc
_refine_ls_wR_factor_gt 0.0791
_refine_ls_wR_factor_ref 0.0830
_reflns_number_gt 2344
_reflns_number_total 2744
_reflns_threshold_expression >2sigma(I)
_cod_data_source_file ol701768n-file004.cif
_cod_data_source_block 07112a
_cod_depositor_comments
;
The following automatic conversions were performed:

'_symmetry_cell_setting' value 'Monoclinic' changed to 'monoclinic'
according to /home/saulius/struct/CIF-dictionaries/cif_core.dic
dictionary named 'cif_core.dic' version 2.4.1 from
2010-06-29.

'_exptl_absorpt_correction_type' value 'Multi-scan'
changed to 'multi-scan' according to
/home/saulius/struct/CIF-dictionaries/cif_core.dic dictionary named
'cif_core.dic' version 2.4.1 from 2010-06-29.

Automatic conversion script
Id: cif_fix_values 1715 2011-07-08 13:25:40Z adriana 
;
_cod_original_cell_volume 1290.6(4)
_cod_original_sg_symbol_H-M 'C2   '
_cod_database_code 1505545

loop_
_symmetry_equiv_pos_as_xyz
'x, y, z'
'-x, y, -z'
'x+1/2, y+1/2, z'
'-x+1/2, y+1/2, -z'

loop_
_atom_site_label
_atom_site_type_symbol
_atom_site_fract_x
_atom_site_fract_y
_atom_site_fract_z
_atom_site_U_iso_or_equiv
_atom_site_adp_type
_atom_site_occupancy
_atom_site_symmetry_multiplicity
_atom_site_calc_flag
_atom_site_refinement_flags
Br1 Br 0.580522(16) 0.49735(8) 0.63622(3) 0.03977(13) Uani 1 1 d .
C1 C 0.68530(15) 0.5204(8) 0.7242(3) 0.0229(7) Uani 1 1 d .
H1A H 0.7012 0.6007 0.8072 0.027 Uiso 1 1 calc R
C2 C 0.71299(19) 0.6348(6) 0.6377(3) 0.0273(8) Uani 1 1 d .
H2A H 0.6802 0.7559 0.5871 0.033 Uiso 1 1 calc R
H2B H 0.7612 0.6997 0.6867 0.033 Uiso 1 1 calc R
C3 C 0.7154(2) 0.4430(5) 0.5539(3) 0.0332(10) Uani 1 1 d .
H3A H 0.6700 0.4348 0.4759 0.040 Uiso 1 1 calc R
H3B H 0.7553 0.4645 0.5294 0.040 Uiso 1 1 calc R
O1 O 0.72587(14) 0.2387(4) 0.6286(2) 0.0292(6) Uani 1 1 d .
C4 C 0.71693(19) 0.2830(6) 0.7404(3) 0.0239(7) Uani 1 1 d .
H4A H 0.6815 0.1731 0.7453 0.029 Uiso 1 1 calc R
N1 N 0.78387(14) 0.2583(5) 0.8533(2) 0.0227(6) Uani 1 1 d .
C5 C 0.7942(2) 0.0800(6) 0.9319(3) 0.0276(8) Uani 1 1 d .
O2 O 0.75429(17) -0.0797(4) 0.9161(3) 0.0376(7) Uani 1 1 d .
O3 O 0.85726(14) 0.0954(4) 1.0338(2) 0.0334(6) Uani 1 1 d .
C6 C 0.8874(2) 0.3186(7) 1.0368(4) 0.0371(9) Uani 1 1 d .
H6A H 0.9381 0.3069 1.0517 0.044 Uiso 1 1 calc R
H6B H 0.8845 0.4117 1.1050 0.044 Uiso 1 1 calc R
C7 C 0.84199(18) 0.4241(5) 0.9057(3) 0.0242(8) Uani 1 1 d .
H7A H 0.8221 0.5719 0.9173 0.029 Uiso 1 1 calc R
C8 C 0.88437(17) 0.4610(6) 0.8286(3) 0.0230(8) Uani 1 1 d .
C9 C 0.91968(19) 0.6666(6) 0.8409(4) 0.0346(9) Uani 1 1 d .
H9A H 0.9153 0.7809 0.8944 0.042 Uiso 1 1 calc R
C10 C 0.9610(2) 0.7056(7) 0.7758(4) 0.0425(10) Uani 1 1 d .
H10A H 0.9858 0.8448 0.7861 0.051 Uiso 1 1 calc R
C11 C 0.9662(2) 0.5419(8) 0.6960(4) 0.0404(11) Uani 1 1 d .
H11A H 0.9936 0.5701 0.6496 0.048 Uiso 1 1 calc R
C12 C 0.9319(2) 0.3379(7) 0.6834(4) 0.0340(8) Uani 1 1 d .
H12A H 0.9363 0.2243 0.6296 0.041 Uiso 1 1 calc R
C13 C 0.8909(2) 0.2979(6) 0.7493(3) 0.0290(8) Uani 1 1 d .
H13A H 0.8671 0.1572 0.7398 0.035 Uiso 1 1 calc R

loop_
_atom_site_aniso_label
_atom_site_aniso_U_11
_atom_site_aniso_U_22
_atom_site_aniso_U_33
_atom_site_aniso_U_23
_atom_site_aniso_U_13
_atom_site_aniso_U_12
Br1 0.02259(18) 0.0599(2) 0.03589(19) 0.0070(2) 0.01157(14) 0.0010(2)
C1 0.0164(14) 0.0296(19) 0.0210(13) -0.0027(16) 0.0065(12) 0.0018(16)
C2 0.028(2) 0.0212(18) 0.033(2) 0.0054(15) 0.0136(17) 0.0016(14)
C3 0.044(2) 0.035(3) 0.0272(17) 0.0074(14) 0.0209(17) 0.0056(15)
O1 0.0420(15) 0.0225(13) 0.0223(12) -0.0013(10) 0.0130(12) 0.0038(11)
C4 0.0267(19) 0.0206(17) 0.0249(17) 0.0003(13) 0.0114(15) -0.0030(13)
N1 0.0253(15) 0.0197(13) 0.0234(14) 0.0025(11) 0.0106(13) -0.0029(11)
C5 0.041(2) 0.0204(16) 0.0276(18) 0.0022(13) 0.0204(19) 0.0047(15)
O2 0.061(2) 0.0194(13) 0.0344(14) 0.0030(10) 0.0216(15) -0.0046(12)
O3 0.0404(16) 0.0308(13) 0.0263(13) 0.0080(10) 0.0117(12) 0.0076(11)
C6 0.029(2) 0.051(3) 0.0271(19) 0.0063(17) 0.0085(17) -0.0039(17)
C7 0.0238(18) 0.0237(18) 0.0239(16) -0.0028(12) 0.0092(15) -0.0024(11)
C8 0.0180(15) 0.023(2) 0.0236(14) 0.0019(14) 0.0045(13) 0.0000(14)
C9 0.039(2) 0.0206(18) 0.051(3) 0.0006(16) 0.025(2) -0.0017(16)
C10 0.040(2) 0.031(2) 0.061(3) 0.0084(19) 0.027(2) -0.0037(17)
C11 0.035(2) 0.051(3) 0.040(2) 0.018(2) 0.0207(18) 0.0060(19)
C12 0.025(2) 0.045(2) 0.031(2) -0.0027(17) 0.0107(18) 0.0004(17)
C13 0.029(2) 0.0251(18) 0.0329(19) -0.0006(15) 0.0128(17) -0.0013(14)

loop_
_atom_type_symbol
_atom_type_description
_atom_type_scat_dispersion_real
_atom_type_scat_dispersion_imag
_atom_type_scat_source
C C 0.0033 0.0016 'International Tables Vol C Tables 4.2.6.8 and 6.1.1.4'
H H 0.0000 0.0000 'International Tables Vol C Tables 4.2.6.8 and 6.1.1.4'
N N 0.0061 0.0033 'International Tables Vol C Tables 4.2.6.8 and 6.1.1.4'
O O 0.0106 0.0060 'International Tables Vol C Tables 4.2.6.8 and 6.1.1.4'
Br Br -0.2901 2.4595 'International Tables Vol C Tables 4.2.6.8 and 6.1.1.4'

loop_
_geom_angle_atom_site_label_1
_geom_angle_atom_site_label_2
_geom_angle_atom_site_label_3
_geom_angle
C2 C1 C4 103.3(3)
C2 C1 Br1 109.2(2)
C4 C1 Br1 108.6(3)
C2 C1 H1A 111.8
C4 C1 H1A 111.8
Br1 C1 H1A 111.8
C3 C2 C1 102.8(3)
C3 C2 H2A 111.2
C1 C2 H2A 111.2
C3 C2 H2B 111.2
C1 C2 H2B 111.2
H2A C2 H2B 109.1
O1 C3 C2 105.9(3)
O1 C3 H3A 110.6
C2 C3 H3A 110.6
O1 C3 H3B 110.6
C2 C3 H3B 110.6
H3A C3 H3B 108.7
C4 O1 C3 110.7(2)
O1 C4 N1 111.5(3)
O1 C4 C1 105.9(3)
N1 C4 C1 113.3(3)
O1 C4 H4A 108.7
N1 C4 H4A 108.7
C1 C4 H4A 108.7
C5 N1 C4 120.3(3)
C5 N1 C7 112.1(3)
C4 N1 C7 127.1(3)
O2 C5 O3 121.8(3)
O2 C5 N1 127.1(4)
O3 C5 N1 111.1(3)
C5 O3 C6 109.1(3)
O3 C6 C7 105.7(3)
O3 C6 H6A 110.6
C7 C6 H6A 110.6
O3 C6 H6B 110.6
C7 C6 H6B 110.6
H6A C6 H6B 108.7
N1 C7 C8 115.3(3)
N1 C7 C6 100.7(3)
C8 C7 C6 112.7(3)
N1 C7 H7A 109.3
C8 C7 H7A 109.3
C6 C7 H7A 109.3
C13 C8 C9 118.7(3)
C13 C8 C7 122.9(3)
C9 C8 C7 118.4(3)
C10 C9 C8 120.5(4)
C10 C9 H9A 119.7
C8 C9 H9A 119.7
C11 C10 C9 119.9(4)
C11 C10 H10A 120.0
C9 C10 H10A 120.0
C12 C11 C10 120.1(3)
C12 C11 H11A 119.9
C10 C11 H11A 119.9
C11 C12 C13 120.0(4)
C11 C12 H12A 120.0
C13 C12 H12A 120.0
C8 C13 C12 120.7(3)
C8 C13 H13A 119.7
C12 C13 H13A 119.7

loop_
_geom_bond_atom_site_label_1
_geom_bond_atom_site_label_2
_geom_bond_distance
Br1 C1 1.966(3)
C1 C2 1.517(5)
C1 C4 1.526(5)
C1 H1A 1.0000
C2 C3 1.512(5)
C2 H2A 0.9900
C2 H2B 0.9900
C3 O1 1.451(4)
C3 H3A 0.9900
C3 H3B 0.9900
O1 C4 1.418(4)
C4 N1 1.454(4)
C4 H4A 1.0000
N1 C5 1.354(4)
N1 C7 1.467(4)
C5 O2 1.215(4)
C5 O3 1.340(5)
O3 C6 1.455(5)
C6 C7 1.543(5)
C6 H6A 0.9900
C6 H6B 0.9900
C7 C8 1.516(4)
C7 H7A 1.0000
C8 C13 1.384(5)
C8 C9 1.394(5)
C9 C10 1.385(5)
C9 H9A 0.9500
C10 C11 1.380(6)
C10 H10A 0.9500
C11 C12 1.376(6)
C11 H11A 0.9500
C12 C13 1.387(5)
C12 H12A 0.9500
C13 H13A 0.9500

loop_
_geom_torsion_atom_site_label_1
_geom_torsion_atom_site_label_2
_geom_torsion_atom_site_label_3
_geom_torsion_atom_site_label_4
_geom_torsion
C4 C1 C2 C3 33.5(3)
Br1 C1 C2 C3 -81.9(3)
C1 C2 C3 O1 -27.7(4)
C2 C3 O1 C4 10.8(4)
C3 O1 C4 N1 -112.9(3)
C3 O1 C4 C1 10.8(4)
C2 C1 C4 O1 -27.9(3)
Br1 C1 C4 O1 88.0(2)
C2 C1 C4 N1 94.7(3)
Br1 C1 C4 N1 -149.4(2)
O1 C4 N1 C5 -108.1(3)
C1 C4 N1 C5 132.6(3)
O1 C4 N1 C7 80.6(4)
C1 C4 N1 C7 -38.8(4)
C4 N1 C5 O2 5.0(5)
C7 N1 C5 O2 177.6(3)
C4 N1 C5 O3 -176.3(3)
C7 N1 C5 O3 -3.8(4)
O2 C5 O3 C6 -171.0(3)
N1 C5 O3 C6 10.3(4)
C5 O3 C6 C7 -12.3(4)
C5 N1 C7 C8 117.7(3)
C4 N1 C7 C8 -70.4(4)
C5 N1 C7 C6 -3.8(3)
C4 N1 C7 C6 168.1(3)
O3 C6 C7 N1 9.3(3)
O3 C6 C7 C8 -114.1(3)
N1 C7 C8 C13 -26.3(5)
C6 C7 C8 C13 88.5(4)
N1 C7 C8 C9 155.3(3)
C6 C7 C8 C9 -89.9(4)
C13 C8 C9 C10 -0.6(6)
C7 C8 C9 C10 177.8(4)
C8 C9 C10 C11 1.4(6)
C9 C10 C11 C12 -1.7(6)
C10 C11 C12 C13 1.2(6)
C9 C8 C13 C12 0.1(5)
C7 C8 C13 C12 -178.2(3)
C11 C12 C13 C8 -0.4(6)

loop_
_cod_related_entry_id
_cod_related_entry_database
_cod_related_entry_code
1 ChemSpider 30651637
